data_7712064
loop_
_publ_author_name
'Zhang, Haina'
'You, Xiuli'
'Zhang, Mengxia'
'Guo, Wenjing'
'Wei, Zhenhong'
'Cai, Hu'

_publ_section_title
;
 Two metal-free perovskite molecules with different 3D frameworks show
 reversible phase transition, dielectric anomaly and SHG effect.
;
_journal_issue 6
_journal_name_full 'Dalton transactions (Cambridge, England : 2003)'
_journal_page_first 1753
_journal_page_last 1760
_journal_paper_doi 10.1039/d2dt03889g
_journal_volume 52
_journal_year 2023
_chemical_formula_sum 'C9 I3 N'
_chemical_formula_weight 502.80
_space_group_IT_number 166
_space_group_name_Hall '-R 3 2"'
_space_group_name_H-M_alt 'R -3 m :H'
_symmetry_cell_setting trigonal
_symmetry_space_group_name_H-M 'R -3 m :H'
_atom_sites_solution_primary direct
_atom_sites_solution_secondary difmap
_audit_creation_method SHELXL-97
_audit_update_record
;
2022-11-16 deposited with the CCDC.	2023-01-06 downloaded from the CCDC.
;
_cell_angle_alpha 90.00
_cell_angle_beta 90.00
_cell_angle_gamma 120.00
_cell_formula_units_Z 3
_cell_length_a 10.2423(12)
_cell_length_b 10.2423(12)
_cell_length_c 12.5442(14)
_cell_measurement_reflns_used 604
_cell_measurement_temperature 330(2)
_cell_measurement_theta_max 71.0560
_cell_measurement_theta_min 6.0620
_cell_volume 1139.6(2)
_computing_structure_refinement 'SHELXL-97 (Sheldrick, 1997)'
_computing_structure_solution 'SHELXS-97 (Sheldrick, 1990)'
_diffrn_ambient_temperature 330(2)
_diffrn_measured_fraction_theta_full 0.928
_diffrn_measured_fraction_theta_max 0.928
_diffrn_measurement_device_type 'multiwire proportional'
_diffrn_measurement_method 'phi and omega scans'
_diffrn_radiation_monochromator graphite
_diffrn_radiation_source 'fine-focus sealed tube'
_diffrn_radiation_type CuK\a
_diffrn_radiation_wavelength 1.54178
_diffrn_reflns_av_R_equivalents 0.1551
_diffrn_reflns_av_sigmaI/netI 0.0515
_diffrn_reflns_limit_h_max 12
_diffrn_reflns_limit_h_min -12
_diffrn_reflns_limit_k_max 10
_diffrn_reflns_limit_k_min -12
_diffrn_reflns_limit_l_max 14
_diffrn_reflns_limit_l_min -15
_diffrn_reflns_number 1532
_diffrn_reflns_theta_full 75.87
_diffrn_reflns_theta_max 75.87
_diffrn_reflns_theta_min 6.11
_exptl_absorpt_coefficient_mu 48.196
_exptl_crystal_colour colorless
_exptl_crystal_density_diffrn 2.198
_exptl_crystal_density_method 'not measured'
_exptl_crystal_description block
_exptl_crystal_F_000 660
_exptl_crystal_size_max 0.2
_exptl_crystal_size_mid 0.2
_exptl_crystal_size_min 0.2
_refine_diff_density_max 0.811
_refine_diff_density_min -2.268
_refine_diff_density_rms 0.330
_refine_ls_extinction_method none
_refine_ls_goodness_of_fit_ref 1.006
_refine_ls_hydrogen_treatment constr
_refine_ls_matrix_type full
_refine_ls_number_parameters 16
_refine_ls_number_reflns 295
_refine_ls_number_restraints 2
_refine_ls_restrained_S_all 1.007
_refine_ls_R_factor_all 0.1414
_refine_ls_R_factor_gt 0.1211
_refine_ls_shift/su_max 0.197
_refine_ls_shift/su_mean 0.056
_refine_ls_structure_factor_coef Fsqd
_refine_ls_weighting_details 'calc w=1/[\s^2^(Fo^2^)+(0.1993P)^2^+13.7531P] where P=(Fo^2^+2Fc^2^)/3'
_refine_ls_weighting_scheme calc
_refine_ls_wR_factor_gt 0.2973
_refine_ls_wR_factor_ref 0.3265
_reflns_number_gt 212
_reflns_number_total 295
_reflns_threshold_expression >2sigma(I)
_cod_data_source_file d2dt03889g2.cif
_cod_data_source_block bak_CCDC1
_cod_depositor_comments 'Adding full bibliography for 7712063--7712066.cif.'
_cod_original_sg_symbol_H-M R-3m
_cod_database_code 7712064

loop_
_symmetry_equiv_pos_as_xyz
'x, y, z'
'-y, x-y, z'
'-x+y, -x, z'
'y, x, -z'
'-x, -x+y, -z'
'x-y, -y, -z'
'x+2/3, y+1/3, z+1/3'
'-y+2/3, x-y+1/3, z+1/3'
'-x+y+2/3, -x+1/3, z+1/3'
'y+2/3, x+1/3, -z+1/3'
'-x+2/3, -x+y+1/3, -z+1/3'
'x-y+2/3, -y+1/3, -z+1/3'
'x+1/3, y+2/3, z+2/3'
'-y+1/3, x-y+2/3, z+2/3'
'-x+y+1/3, -x+2/3, z+2/3'
'y+1/3, x+2/3, -z+2/3'
'-x+1/3, -x+y+2/3, -z+2/3'
'x-y+1/3, -y+2/3, -z+2/3'
'-x, -y, -z'
'y, -x+y, -z'
'x-y, x, -z'
'-y, -x, z'
'x, x-y, z'
'-x+y, y, z'
'-x+2/3, -y+1/3, -z+1/3'
'y+2/3, -x+y+1/3, -z+1/3'
'x-y+2/3, x+1/3, -z+1/3'
'-y+2/3, -x+1/3, z+1/3'
'x+2/3, x-y+1/3, z+1/3'
'-x+y+2/3, y+1/3, z+1/3'
'-x+1/3, -y+2/3, -z+2/3'
'y+1/3, -x+y+2/3, -z+2/3'
'x-y+1/3, x+2/3, -z+2/3'
'-y+1/3, -x+2/3, z+2/3'
'x+1/3, x-y+2/3, z+2/3'
'-x+y+1/3, y+2/3, z+2/3'

loop_
_atom_site_label
_atom_site_type_symbol
_atom_site_fract_x
_atom_site_fract_y
_atom_site_fract_z
_atom_site_U_iso_or_equiv
_atom_site_adp_type
_atom_site_occupancy
_atom_site_symmetry_multiplicity
_atom_site_calc_flag
_atom_site_refinement_flags
_atom_site_disorder_assembly
_atom_site_disorder_group
I1 I 0.3333 0.1667 0.1667 0.1471(7) Uani 1 4 d S . .
N1 N 0.0000 0.0000 0.0000 0.093(7) Uani 1 12 d S . .
C1 C 0.3333 0.589(5) 0.1667 0.33(3) Uani 0.50 2 d SPD . .
C2 C 0.4255(15) 0.5745(15) 0.250(3) 0.33(3) Uani 0.50 2 d SPD . .
C3 C 0.3393(19) 0.6607(19) 0.257(5) 0.33(3) Uani 0.50 2 d SPD . .

loop_
_atom_site_aniso_label
_atom_site_aniso_U_11
_atom_site_aniso_U_22
_atom_site_aniso_U_33
_atom_site_aniso_U_23
_atom_site_aniso_U_13
_atom_site_aniso_U_12
I1 0.1044(8) 0.1647(12) 0.1520(12) -0.0275(3) -0.0550(7) 0.0522(4)
N1 0.084(7) 0.084(7) 0.111(17) 0.000 0.000 0.042(4)
C1 0.52(10) 0.33(5) 0.21(3) -0.02(4) -0.04(9) 0.26(5)
C2 0.52(10) 0.33(5) 0.21(3) -0.02(4) -0.04(9) 0.26(5)
C3 0.52(10) 0.33(5) 0.21(3) -0.02(4) -0.04(9) 0.26(5)

loop_
_atom_type_symbol
_atom_type_description
_atom_type_scat_dispersion_real
_atom_type_scat_dispersion_imag
_atom_type_scat_source
C C 0.0181 0.0091 'International Tables Vol C Tables 4.2.6.8 and 6.1.1.4'
H H 0.0000 0.0000 'International Tables Vol C Tables 4.2.6.8 and 6.1.1.4'
I I -0.3257 6.8362 'International Tables Vol C Tables 4.2.6.8 and 6.1.1.4'
N N 0.0311 0.0180 'International Tables Vol C Tables 4.2.6.8 and 6.1.1.4'
O O 0.0492 0.0322 'International Tables Vol C Tables 4.2.6.8 and 6.1.1.4'

loop_
_geom_angle_atom_site_label_1
_geom_angle_atom_site_label_2
_geom_angle_atom_site_label_3
_geom_angle
_geom_angle_site_symmetry_1
_geom_angle_site_symmetry_3
_geom_angle_publ_flag
C2 C1 C2 130(4) 26_455 . ?
C2 C1 C1 134.1(16) 26_455 27 ?
C2 C1 C1 74.2(13) . 27 ?
C2 C1 C1 74.1(13) 26_455 26_455 ?
C2 C1 C1 134.0(16) . 26_455 ?
C1 C1 C1 119.995(4) 27 26_455 ?
C2 C1 C3 148.2(12) 26_455 . ?
C2 C1 C3 66.1(19) . . ?
C1 C1 C3 72.7(11) 27 . ?
C1 C1 C3 76.8(16) 26_455 . ?
C2 C1 C3 66.0(19) 26_455 26_455 ?
C2 C1 C3 148.4(12) . 26_455 ?
C1 C1 C3 76.8(16) 27 26_455 ?
C1 C1 C3 72.5(11) 26_455 26_455 ?
C3 C1 C3 116(5) . 26_455 ?
C1 C2 C1 32(3) 27 . ?
C1 C2 C3 53(3) 27 . ?
C1 C2 C3 53(3) . . ?
C1 C2 C2 52.1(14) 27 26_455 ?
C1 C2 C2 25(2) . 26_455 ?
C3 C2 C2 75(2) . 26_455 ?
C1 C2 C2 25(2) 27 27 ?
C1 C2 C2 52.0(14) . 27 ?
C3 C2 C2 75(2) . 27 ?
C2 C2 C2 65(2) 26_455 27 ?
C3 C3 C3 60.00(10) 3_565 2_665 ?
C3 C3 C2 150.7(5) 3_565 . ?
C3 C3 C2 149.0(4) 2_665 . ?
C3 C3 C1 103.7(17) 3_565 . ?
C3 C3 C1 122(3) 2_665 . ?
C2 C3 C1 61(2) . . ?
C3 C3 C1 122(3) 3_565 27 ?
C3 C3 C1 102.7(15) 2_665 27 ?
C2 C3 C1 61(2) . 27 ?
C1 C3 C1 35(2) . 27 ?

loop_
_geom_bond_atom_site_label_1
_geom_bond_atom_site_label_2
_geom_bond_distance
_geom_bond_site_symmetry_2
_geom_bond_publ_flag
C1 C2 1.47(3) 26_455 ?
C1 C2 1.46(3) . ?
C1 C1 0.80(5) 27 ?
C1 C1 0.80(5) 26_455 ?
C1 C3 1.34(6) . ?
C1 C3 1.34(6) 26_455 ?
C2 C1 1.47(3) 27 ?
C2 C3 1.53(4) . ?
C2 C2 2.66(7) 26_455 ?
C2 C2 2.66(7) 27 ?
C3 C3 0.19(6) 3_565 ?
C3 C3 0.19(6) 2_665 ?
C3 C1 1.34(6) 27 ?

loop_
_geom_torsion_atom_site_label_1
_geom_torsion_atom_site_label_2
_geom_torsion_atom_site_label_3
_geom_torsion_atom_site_label_4
_geom_torsion
_geom_torsion_site_symmetry_1
_geom_torsion_site_symmetry_2
_geom_torsion_site_symmetry_3
_geom_torsion_site_symmetry_4
_geom_torsion_publ_flag
C2 C1 C2 C1 135.0(11) 26_455 . . 27 ?
C1 C1 C2 C1 -116.7(14) 26_455 . . 27 ?
C3 C1 C2 C1 -77.7(11) . . . 27 ?
C3 C1 C2 C1 24(9) 26_455 . . 27 ?
C2 C1 C2 C3 -147.3(16) 26_455 . . . ?
C1 C1 C2 C3 77.7(11) 27 . . . ?
C1 C1 C2 C3 -39.0(14) 26_455 . . . ?
C3 C1 C2 C3 102(9) 26_455 . . . ?
C1 C1 C2 C2 -135.0(11) 27 . . 26_455 ?
C1 C1 C2 C2 108(2) 26_455 . . 26_455 ?
C3 C1 C2 C2 147.3(16) . . . 26_455 ?
C3 C1 C2 C2 -111(8) 26_455 . . 26_455 ?
C2 C1 C2 C2 112.6(16) 26_455 . . 27 ?
C1 C1 C2 C2 -22.3(17) 27 . . 27 ?
C1 C1 C2 C2 -139(3) 26_455 . . 27 ?
C3 C1 C2 C2 -100(2) . . . 27 ?
C3 C1 C2 C2 2(7) 26_455 . . 27 ?
C1 C2 C3 C3 104(6) 27 . . 3_565 ?
C1 C2 C3 C3 64(5) . . . 3_565 ?
C2 C2 C3 C3 50(5) 26_455 . . 3_565 ?
C2 C2 C3 C3 118(5) 27 . . 3_565 ?
C1 C2 C3 C3 -64(4) 27 . . 2_665 ?
C1 C2 C3 C3 -104(5) . . . 2_665 ?
C2 C2 C3 C3 -118(4) 26_455 . . 2_665 ?
C2 C2 C3 C3 -51(5) 27 . . 2_665 ?
C1 C2 C3 C1 40(3) 27 . . . ?
C2 C2 C3 C1 -13.6(16) 26_455 . . . ?
C2 C2 C3 C1 53.5(19) 27 . . . ?
C1 C2 C3 C1 -40(3) . . . 27 ?
C2 C2 C3 C1 -53.6(19) 26_455 . . 27 ?
C2 C2 C3 C1 13.5(16) 27 . . 27 ?
C2 C1 C3 C3 -25(8) 26_455 . . 3_565 ?
C2 C1 C3 C3 -153.1(10) . . . 3_565 ?
C1 C1 C3 C3 126.9(13) 27 . . 3_565 ?
C1 C1 C3 C3 -0.8(3) 26_455 . . 3_565 ?
C3 C1 C3 C3 61.8(6) 26_455 . . 3_565 ?
C2 C1 C3 C3 -88(8) 26_455 . . 2_665 ?
C2 C1 C3 C3 144.0(11) . . . 2_665 ?
C1 C1 C3 C3 64.0(8) 27 . . 2_665 ?
C1 C1 C3 C3 -63.7(11) 26_455 . . 2_665 ?
C3 C1 C3 C3 -1.1(4) 26_455 . . 2_665 ?
C2 C1 C3 C2 128(8) 26_455 . . . ?
C1 C1 C3 C2 -80.0(13) 27 . . . ?
C1 C1 C3 C2 152.3(10) 26_455 . . . ?
C3 C1 C3 C2 -145.1(10) 26_455 . . . ?
C2 C1 C3 C1 -152(7) 26_455 . . 27 ?
C2 C1 C3 C1 80.0(12) . . . 27 ?
C1 C1 C3 C1 -127.7(13) 26_455 . . 27 ?
C3 C1 C3 C1 -65.1(7) 26_455 . . 27 ?
